data_1526891
loop_
_publ_author_name
'Venturini, G.'

_publ_section_title
;
 Crystallographic and magnetic properties of Tb Fe6 Ge6-x Gax compounds
 (0.5 <= x <= 3.5)
;
_journal_name_full 'Journal of Alloys Compd.'
_journal_page_first 8
_journal_page_last 21
_journal_volume 329
_journal_year 2001
_chemical_formula_sum 'Fe6 Ga2 Ge4 Tb'
_chemical_name_systematic 'Tb Fe6 Ge4 Ga2'
_space_group_IT_number 12
_symmetry_space_group_name_Hall '-C 2y'
_symmetry_space_group_name_H-M 'C 1 2/m 1'
_cell_angle_alpha 90
_cell_angle_beta 119.9
_cell_angle_gamma 90
_cell_formula_units_Z 12
_cell_length_a 20.284
_cell_length_b 8.284
_cell_length_c 15.215
_cell_volume 2216.323
_citation_journal_id_ASTM JALCEU
_cod_data_source_file Venturini_JALCEU_2001_1342.cif
_cod_data_source_block Fe6Ga2Ge4Tb1
_cod_original_formula_sum 'Fe6 Ga2 Ge4 Tb1'
_cod_database_code 1526891

loop_
_symmetry_equiv_pos_as_xyz
x,y,z
-x,y,-z
-x,-y,-z
x,-y,z
x+1/2,y+1/2,z
-x+1/2,y+1/2,-z
-x+1/2,-y+1/2,-z
x+1/2,-y+1/2,z

loop_
_atom_site_label
_atom_site_type_symbol
_atom_site_fract_x
_atom_site_fract_y
_atom_site_fract_z
_atom_site_occupancy
_atom_site_U_iso_or_equiv
Ga13 Ga 0.458 0.5 0.222 0.3333 0.0
Ge12 Ge 0.208 0.5 0.222 0.6667 0.0
Ge10 Ge 0.042 0.5 0.111 0.6667 0.0
Fe10 Fe 0.25 0.25 0.333 1 0.0
Tb1 Tb 0.125 0.5 0 1 0.0
Ga1 Ga 0.125 0.155 0 0.3333 0.0
Fe4 Fe 0.25 0.25 0.5 1 0.0
Ga2 Ga 0.125 0.155 0.333 0.3333 0.0
Ga6 Ga 0.208 0 0.222 0.3333 0.0
Fe6 Fe 0.125 0.25 0.166 1 0.0
Fe2 Fe 0.25 0.25 0 1 0.0
Fe9 Fe 0 0.25 0.333 1 0.0
Ge4 Ge 0.042 0 0.111 0.6667 0.0
Ga10 Ga 0.042 0.5 0.111 0.3333 0.0
Tb3 Tb 0.375 0.5 0.333 1 0.0
Ga5 Ga 0.292 0 0.111 0.3333 0.0
Fe5 Fe 0 0.25 0.166 1 0.0
Ga14 Ga 0.042 0.5 0.444 0.3333 0.0
Ge11 Ge 0.292 0.5 0.111 0.6667 0.0
Ga15 Ga 0.292 0.5 0.5 0.3333 0.0
Ga4 Ga 0.042 0 0.111 0.3333 0.0
Ge13 Ge 0.458 0.5 0.222 0.6667 0.0
Fe11 Fe 0.125 0.25 0.5 1 0.0
Fe7 Fe 0.25 0.25 0.166 1 0.0
Tb2 Tb 0.125 0.5 0.333 1 0.0
Ga12 Ga 0.208 0.5 0.222 0.3333 0.0
Ge1 Ge 0.125 0.155 0 0.6667 0.0
Ge8 Ge 0.042 0 0.444 0.6667 0.0
Ge2 Ge 0.125 0.155 0.333 0.6667 0.0
Fe3 Fe 0 0.25 0.5 1 0.0
Ga8 Ga 0.042 0 0.444 0.3333 0.0
Ge3 Ge 0.375 0.155 0.333 0.6667 0.0
Fe1 Fe 0 0.25 0 1 0.0
Ge9 Ge 0.292 0 0.444 0.6667 0.0
Fe8 Fe 0.375 0.25 0.166 1 0.0
Ga11 Ga 0.292 0.5 0.111 0.3333 0.0
Ge7 Ge 0.458 0 0.222 0.6667 0.0
Ge5 Ge 0.292 0 0.111 0.6667 0.0
Ga3 Ga 0.375 0.155 0.333 0.3333 0.0
Ge15 Ge 0.292 0.5 0.5 0.6667 0.0
Ge6 Ge 0.208 0 0.222 0.6667 0.0
Ge14 Ge 0.042 0.5 0.444 0.6667 0.0
Ga9 Ga 0.292 0 0.444 0.3333 0.0
Ga7 Ga 0.458 0 0.222 0.3333 0.0
